data_4021421
loop_
_publ_author_name
'Wenchao Qu'
'Tang Ding'
'Anil Cetin'
'John D. Harvey'
'Michael J. Taschner'
'Christopher J. Ziegler'

_publ_section_title
;
 Facile Peripheral Modification of N-Confused Porphyrin
;
_journal_name_full 'Journal of Organic Chemistry'
_journal_page_first 811
_journal_page_last 814
_journal_paper_doi 10.1021/jo052188g
_journal_volume 71
_journal_year 2006
_chemical_formula_sum 'C60 H55 Co N5 O2'
_chemical_formula_weight 937.02
_chemical_name_systematic
; 
 ?
;
_space_group_IT_number 2
_symmetry_cell_setting triclinic
_symmetry_space_group_name_Hall '-P 1'
_symmetry_space_group_name_H-M 'P -1'
_atom_sites_solution_hydrogens geom
_atom_sites_solution_primary direct
_atom_sites_solution_secondary difmap
_audit_creation_method SHELXL-97
_cell_angle_alpha 77.699(4)
_cell_angle_beta 79.722(4)
_cell_angle_gamma 67.390(4)
_cell_formula_units_Z 2
_cell_length_a 13.029(4)
_cell_length_b 13.734(4)
_cell_length_c 13.913(4)
_cell_measurement_reflns_used 1527
_cell_measurement_temperature 100(2)
_cell_measurement_theta_max 19.94
_cell_measurement_theta_min 2.39
_cell_volume 2232.5(10)
_computing_cell_refinement 'Bruker SMART'
_computing_data_collection 'Bruker SMART'
_computing_data_reduction 'Bruker SAINT'
_computing_molecular_graphics 'Bruker SHELXTL'
_computing_publication_material 'Bruker SHELXTL'
_computing_structure_refinement 'SHELXL-97 (Sheldrick, 1997)'
_computing_structure_solution 'SHELXS-97 (Sheldrick, 1990)'
_diffrn_ambient_temperature 100(2)
_diffrn_measured_fraction_theta_full 0.994
_diffrn_measured_fraction_theta_max 0.994
_diffrn_measurement_device_type 'CCD area detector'
_diffrn_measurement_method 'phi and omega scans'
_diffrn_radiation_monochromator graphite
_diffrn_radiation_source 'fine-focus sealed tube'
_diffrn_radiation_type MoK\a
_diffrn_radiation_wavelength 0.71073
_diffrn_reflns_av_R_equivalents 0.0756
_diffrn_reflns_av_sigmaI/netI 0.1498
_diffrn_reflns_limit_h_max 15
_diffrn_reflns_limit_h_min -15
_diffrn_reflns_limit_k_max 15
_diffrn_reflns_limit_k_min -16
_diffrn_reflns_limit_l_max 16
_diffrn_reflns_limit_l_min -16
_diffrn_reflns_number 15880
_diffrn_reflns_theta_full 25.00
_diffrn_reflns_theta_max 25.00
_diffrn_reflns_theta_min 1.51
_exptl_absorpt_coefficient_mu 0.435
_exptl_absorpt_correction_T_max 0.9788
_exptl_absorpt_correction_T_min 0.4524
_exptl_absorpt_correction_type 'Empirical SADABS'
_exptl_crystal_colour green-black
_exptl_crystal_density_diffrn 1.319
_exptl_crystal_density_meas 0
_exptl_crystal_density_method 'not measured'
_exptl_crystal_description plate
_exptl_crystal_F_000 927
_exptl_crystal_size_max 0.15
_exptl_crystal_size_mid 0.07
_exptl_crystal_size_min 0.05
_refine_diff_density_max 1.711
_refine_diff_density_min -0.563
_refine_diff_density_rms 0.097
_refine_ls_extinction_method none
_refine_ls_goodness_of_fit_ref 0.964
_refine_ls_hydrogen_treatment constr
_refine_ls_matrix_type full
_refine_ls_number_parameters 551
_refine_ls_number_reflns 7843
_refine_ls_number_restraints 0
_refine_ls_restrained_S_all 0.964
_refine_ls_R_factor_all 0.1643
_refine_ls_R_factor_gt 0.0988
_refine_ls_shift/su_max 0.000
_refine_ls_shift/su_mean 0.000
_refine_ls_structure_factor_coef Fsqd
_refine_ls_weighting_details 'calc w=1/[\s^2^(Fo^2^)+(0.1540P)^2^+0.0000P] where P=(Fo^2^+2Fc^2^)/3'
_refine_ls_weighting_scheme calc
_refine_ls_wR_factor_gt 0.2454
_refine_ls_wR_factor_ref 0.2793
_reflns_number_gt 4092
_reflns_number_total 7843
_reflns_threshold_expression >2sigma(I)
_cod_data_source_file jo052188gsi20051020_042546_2.cif
_cod_depositor_comments
;
The following automatic conversions were performed:
'_symmetry_cell_setting' value 'Triclinic' changed to 'triclinic'
according to '/home/saulius/struct/CIF-dictionaries/cif_core.dic'
dictionary named 'cif_core.dic' version 2.4.1 from 2010-06-29.

Automatic conversion script
Id: cif_fix_enum 1527 2010-12-29 10:47:43Z saulius 
;
_cod_database_code 4021421

loop_
_symmetry_equiv_pos_as_xyz
'x, y, z'
'-x, -y, -z'

loop_
_atom_site_label
_atom_site_type_symbol
_atom_site_fract_x
_atom_site_fract_y
_atom_site_fract_z
_atom_site_U_iso_or_equiv
_atom_site_adp_type
_atom_site_occupancy
_atom_site_symmetry_multiplicity
_atom_site_calc_flag
_atom_site_refinement_flags
Co1 Co 0.77179(7) 0.67011(7) 0.52183(6) 0.0361(3) Uani 1 1 d .
O1 O 0.8522(6) 0.1724(7) 0.5565(6) 0.110(3) Uani 1 1 d .
O2 O 1.0073(5) 0.0547(6) 0.6353(5) 0.090(2) Uani 1 1 d .
N1 N 0.7846(5) 0.6274(5) 0.6651(4) 0.0443(15) Uani 1 1 d .
N2 N 0.7289(4) 0.8230(4) 0.5357(4) 0.0364(13) Uani 1 1 d .
N3 N 0.7741(5) 0.7110(4) 0.3750(4) 0.0406(14) Uani 1 1 d .
N4 N 0.9379(5) 0.3387(5) 0.5300(6) 0.0573(17) Uani 1 1 d .
N5 N 0.6023(4) 0.6695(4) 0.5324(4) 0.0391(13) Uani 1 1 d .
C1 C 0.8068(6) 0.5232(7) 0.7207(5) 0.050(2) Uani 1 1 d .
C2 C 0.7806(7) 0.5306(7) 0.8256(6) 0.063(2) Uani 1 1 d .
H2 H 0.7861 0.4724 0.8781 0.075 Uiso 1 1 calc R
C3 C 0.7465(7) 0.6362(7) 0.8361(6) 0.058(2) Uani 1 1 d .
H3 H 0.7242 0.6652 0.8959 0.069 Uiso 1 1 calc R
C4 C 0.7521(6) 0.6933(6) 0.7370(5) 0.0501(19) Uani 1 1 d .
C5 C 0.7273(6) 0.8060(6) 0.7168(5) 0.0493(19) Uani 1 1 d .
C6 C 0.7209(5) 0.8639(6) 0.6214(5) 0.0396(16) Uani 1 1 d .
C7 C 0.7071(6) 0.9759(6) 0.5978(5) 0.0463(18) Uani 1 1 d .
H7 H 0.7027 1.0208 0.6429 0.056 Uiso 1 1 calc R
C8 C 0.7017(6) 1.0042(6) 0.4988(5) 0.0446(17) Uani 1 1 d .
H8 H 0.6928 1.0729 0.4614 0.054 Uiso 1 1 calc R
C9 C 0.7120(5) 0.9108(5) 0.4609(5) 0.0373(16) Uani 1 1 d .
C10 C 0.7087(5) 0.9100(5) 0.3624(5) 0.0398(16) Uani 1 1 d .
C11 C 0.7326(6) 0.8163(6) 0.3217(5) 0.0438(17) Uani 1 1 d .
C12 C 0.7230(6) 0.8128(6) 0.2224(5) 0.0464(18) Uani 1 1 d .
H12 H 0.6953 0.8729 0.1729 0.056 Uiso 1 1 calc R
C13 C 0.7602(6) 0.7092(6) 0.2106(6) 0.0523(19) Uani 1 1 d .
H13 H 0.7629 0.6828 0.1520 0.063 Uiso 1 1 calc R
C14 C 0.7952(6) 0.6464(6) 0.3047(5) 0.0430(17) Uani 1 1 d .
C15 C 0.8456(6) 0.5344(5) 0.3212(5) 0.0429(17) Uani 1 1 d .
C16 C 0.8753(6) 0.4804(6) 0.4139(6) 0.0446(18) Uani 1 1 d .
C17 C 0.9339(6) 0.3680(6) 0.4369(6) 0.0510(19) Uani 1 1 d .
H17 H 0.9657 0.3212 0.3893 0.061 Uiso 1 1 calc R
C18 C 0.8434(5) 0.5236(5) 0.5061(5) 0.0390(16) Uani 1 1 d .
C19 C 0.8794(5) 0.4327(6) 0.5798(6) 0.0492(19) Uani 1 1 d .
C20 C 0.8555(6) 0.4279(6) 0.6822(6) 0.0495(19) Uani 1 1 d .
C21 C 0.7085(8) 0.8659(8) 0.8014(5) 0.060(2) Uani 1 1 d .
C22 C 0.6083(9) 0.9523(8) 0.8184(6) 0.072(3) Uani 1 1 d .
H22 H 0.5517 0.9719 0.7758 0.086 Uiso 1 1 calc R
C23 C 0.5889(10) 1.0099(8) 0.8943(7) 0.081(3) Uani 1 1 d .
H23 H 0.5200 1.0673 0.9039 0.098 Uiso 1 1 calc R
C24 C 0.6677(12) 0.9840(11) 0.9536(8) 0.093(4) Uani 1 1 d .
H24 H 0.6543 1.0247 1.0049 0.112 Uiso 1 1 calc R
C25 C 0.7678(11) 0.9007(10) 0.9440(7) 0.085(3) Uani 1 1 d .
H25 H 0.8217 0.8837 0.9887 0.102 Uiso 1 1 calc R
C26 C 0.7912(9) 0.8378(8) 0.8636(6) 0.081(3) Uani 1 1 d .
H26 H 0.8601 0.7802 0.8548 0.097 Uiso 1 1 calc R
C27 C 0.6787(6) 1.0141(5) 0.2919(5) 0.0426(17) Uani 1 1 d .
C28 C 0.5777(7) 1.0971(6) 0.3105(6) 0.058(2) Uani 1 1 d .
H28 H 0.5281 1.0872 0.3675 0.069 Uiso 1 1 calc R
C29 C 0.5481(8) 1.1957(7) 0.2454(8) 0.073(3) Uani 1 1 d .
H29 H 0.4789 1.2516 0.2583 0.088 Uiso 1 1 calc R
C30 C 0.6201(8) 1.2097(7) 0.1640(7) 0.067(2) Uani 1 1 d .
H30 H 0.5995 1.2753 0.1196 0.080 Uiso 1 1 calc R
C31 C 0.7235(8) 1.1295(7) 0.1449(6) 0.061(2) Uani 1 1 d .
H31 H 0.7738 1.1411 0.0892 0.073 Uiso 1 1 calc R
C32 C 0.7519(7) 1.0309(6) 0.2096(5) 0.0507(19) Uani 1 1 d .
H32 H 0.8216 0.9755 0.1968 0.061 Uiso 1 1 calc R
C33 C 0.8613(6) 0.4739(5) 0.2386(5) 0.0456(18) Uani 1 1 d .
C34 C 0.7923(7) 0.4171(7) 0.2411(8) 0.082(3) Uani 1 1 d .
H34 H 0.7363 0.4182 0.2954 0.099 Uiso 1 1 calc R
C35 C 0.8016(9) 0.3597(8) 0.1689(10) 0.097(4) Uani 1 1 d .
H35 H 0.7536 0.3209 0.1745 0.116 Uiso 1 1 calc R
C36 C 0.8793(10) 0.3578(7) 0.0888(7) 0.074(3) Uani 1 1 d .
H36 H 0.8836 0.3216 0.0364 0.089 Uiso 1 1 calc R
C37 C 0.9505(10) 0.4094(8) 0.0862(7) 0.093(4) Uani 1 1 d .
H37 H 1.0068 0.4072 0.0319 0.111 Uiso 1 1 calc R
C38 C 0.9431(8) 0.4653(8) 0.1609(7) 0.079(3) Uani 1 1 d .
H38 H 0.9959 0.4982 0.1580 0.095 Uiso 1 1 calc R
C39 C 0.8725(6) 0.3237(6) 0.7538(5) 0.0490(18) Uani 1 1 d .
C40 C 0.7969(7) 0.2728(7) 0.7579(6) 0.061(2) Uani 1 1 d .
H40 H 0.7369 0.3032 0.7178 0.074 Uiso 1 1 calc R
C41 C 0.8120(8) 0.1728(7) 0.8243(7) 0.076(3) Uani 1 1 d .
H41 H 0.7620 0.1368 0.8273 0.091 Uiso 1 1 calc R
C42 C 0.8970(8) 0.1302(7) 0.8824(6) 0.070(3) Uani 1 1 d .
H42 H 0.9053 0.0657 0.9274 0.084 Uiso 1 1 calc R
C43 C 0.9695(8) 0.1803(6) 0.8754(6) 0.064(2) Uani 1 1 d .
H43 H 1.0295 0.1490 0.9155 0.077 Uiso 1 1 calc R
C44 C 0.9603(7) 0.2764(7) 0.8118(6) 0.059(2) Uani 1 1 d .
H44 H 1.0137 0.3089 0.8084 0.071 Uiso 1 1 calc R
C45 C 1.0062(8) 0.2317(7) 0.5657(8) 0.080(3) Uani 1 1 d .
H45A H 1.0346 0.2310 0.6274 0.095 Uiso 1 1 calc R
H45B H 1.0716 0.2074 0.5163 0.095 Uiso 1 1 calc R
C46 C 0.9442(9) 0.1523(10) 0.5867(9) 0.098(4) Uani 1 1 d .
C47 C 0.9609(14) -0.0281(12) 0.6585(11) 0.148(6) Uani 1 1 d .
H47A H 0.8945 -0.0061 0.7075 0.178 Uiso 1 1 calc R
H47B H 0.9344 -0.0324 0.5976 0.178 Uiso 1 1 calc R
C48 C 1.0306(10) -0.1303(10) 0.6956(7) 0.154(7) Uani 1 1 d .
H48A H 1.0698 -0.1696 0.6407 0.231 Uiso 1 1 calc R
H48B H 0.9857 -0.1682 0.7399 0.231 Uiso 1 1 calc R
H48C H 1.0853 -0.1251 0.7324 0.231 Uiso 1 1 calc R
C49 C 0.5278(5) 0.7371(5) 0.4726(5) 0.0435(17) Uani 1 1 d .
H49 H 0.5451 0.7940 0.4301 0.052 Uiso 1 1 calc R
C50 C 0.4246(6) 0.7283(6) 0.4693(6) 0.0514(19) Uani 1 1 d .
H50 H 0.3734 0.7786 0.4256 0.062 Uiso 1 1 calc R
C51 C 0.3994(6) 0.6485(6) 0.5283(7) 0.061(2) Uani 1 1 d .
H51 H 0.3305 0.6408 0.5259 0.074 Uiso 1 1 calc R
C52 C 0.4741(7) 0.5766(7) 0.5932(7) 0.073(3) Uani 1 1 d .
H52 H 0.4570 0.5201 0.6367 0.088 Uiso 1 1 calc R
C53 C 0.5739(6) 0.5901(7) 0.5924(6) 0.062(2) Uani 1 1 d .
H53 H 0.6255 0.5410 0.6364 0.074 Uiso 1 1 calc R

loop_
_atom_site_aniso_label
_atom_site_aniso_U_11
_atom_site_aniso_U_22
_atom_site_aniso_U_33
_atom_site_aniso_U_23
_atom_site_aniso_U_13
_atom_site_aniso_U_12
Co1 0.0315(5) 0.0388(6) 0.0367(5) -0.0030(4) 0.0021(4) -0.0155(4)
O1 0.065(5) 0.131(7) 0.143(7) -0.016(5) -0.014(4) -0.046(5)
O2 0.073(4) 0.085(5) 0.106(5) 0.031(4) -0.023(4) -0.041(4)
N1 0.043(3) 0.057(4) 0.035(3) 0.003(3) 0.000(3) -0.028(3)
N2 0.026(3) 0.044(3) 0.040(3) -0.007(3) 0.004(2) -0.016(3)
N3 0.042(3) 0.044(3) 0.034(3) -0.011(3) 0.004(2) -0.014(3)
N4 0.037(4) 0.043(4) 0.087(5) 0.001(4) -0.009(3) -0.015(3)
N5 0.039(3) 0.035(3) 0.041(3) -0.008(3) 0.008(3) -0.016(3)
C1 0.041(4) 0.065(5) 0.047(4) 0.009(4) -0.007(3) -0.031(4)
C2 0.069(6) 0.080(6) 0.057(5) 0.013(4) -0.012(4) -0.056(5)
C3 0.067(5) 0.074(6) 0.047(5) -0.001(4) 0.001(4) -0.050(5)
C4 0.053(5) 0.070(5) 0.040(4) 0.001(4) -0.006(3) -0.041(4)
C5 0.055(5) 0.063(5) 0.047(4) -0.011(4) 0.003(3) -0.042(4)
C6 0.034(4) 0.053(4) 0.037(4) -0.011(3) 0.005(3) -0.023(3)
C7 0.047(4) 0.052(5) 0.049(4) -0.017(4) 0.002(3) -0.026(4)
C8 0.051(4) 0.042(4) 0.043(4) -0.013(3) 0.005(3) -0.020(4)
C9 0.034(4) 0.040(4) 0.035(4) -0.004(3) -0.001(3) -0.013(3)
C10 0.031(4) 0.041(4) 0.049(4) -0.009(3) -0.003(3) -0.014(3)
C11 0.046(4) 0.043(4) 0.040(4) 0.001(3) 0.000(3) -0.020(3)
C12 0.057(5) 0.046(4) 0.043(4) -0.010(3) 0.000(3) -0.026(4)
C13 0.060(5) 0.054(5) 0.051(5) -0.013(4) 0.010(4) -0.033(4)
C14 0.048(4) 0.047(4) 0.034(4) -0.007(3) 0.006(3) -0.021(4)
C15 0.038(4) 0.037(4) 0.051(4) -0.010(3) 0.011(3) -0.017(3)
C16 0.033(4) 0.037(4) 0.058(5) -0.001(4) 0.003(3) -0.015(3)
C17 0.038(4) 0.046(5) 0.062(5) -0.003(4) 0.001(4) -0.014(4)
C18 0.028(3) 0.038(4) 0.049(4) -0.004(3) -0.001(3) -0.013(3)
C19 0.026(4) 0.053(5) 0.065(5) -0.005(4) -0.005(3) -0.013(3)
C20 0.041(4) 0.058(5) 0.059(5) 0.008(4) -0.012(4) -0.035(4)
C21 0.089(6) 0.084(6) 0.033(4) 0.000(4) 0.004(4) -0.069(6)
C22 0.099(8) 0.088(7) 0.051(5) -0.025(5) 0.021(5) -0.064(6)
C23 0.118(9) 0.101(8) 0.056(6) -0.028(5) 0.021(6) -0.079(7)
C24 0.139(11) 0.122(10) 0.062(7) -0.009(7) 0.002(7) -0.104(10)
C25 0.122(9) 0.117(9) 0.048(6) 0.013(6) -0.019(6) -0.089(8)
C26 0.119(8) 0.101(8) 0.048(5) 0.022(5) -0.018(5) -0.081(7)
C27 0.045(4) 0.040(4) 0.047(4) -0.010(3) -0.010(3) -0.017(3)
C28 0.056(5) 0.054(5) 0.067(5) -0.006(4) -0.009(4) -0.024(4)
C29 0.060(6) 0.047(5) 0.113(8) 0.002(5) -0.024(5) -0.021(4)
C30 0.093(7) 0.041(5) 0.081(6) 0.006(4) -0.035(6) -0.039(5)
C31 0.096(7) 0.054(5) 0.050(5) -0.003(4) -0.004(4) -0.049(5)
C32 0.074(5) 0.045(4) 0.039(4) -0.015(3) 0.007(4) -0.028(4)
C33 0.037(4) 0.034(4) 0.064(5) -0.004(3) 0.006(3) -0.017(3)
C34 0.058(6) 0.076(6) 0.129(9) -0.047(6) 0.025(5) -0.041(5)
C35 0.080(7) 0.087(8) 0.156(11) -0.058(8) -0.015(7) -0.044(6)
C36 0.114(8) 0.041(5) 0.073(6) -0.010(4) -0.025(6) -0.027(5)
C37 0.148(10) 0.084(7) 0.062(6) -0.027(5) 0.033(6) -0.070(8)
C38 0.084(7) 0.097(7) 0.086(7) -0.049(6) 0.034(5) -0.065(6)
C39 0.047(4) 0.051(5) 0.046(4) 0.003(4) -0.007(3) -0.019(4)
C40 0.052(5) 0.066(6) 0.064(5) -0.001(4) -0.003(4) -0.025(4)
C41 0.078(6) 0.053(5) 0.081(7) 0.008(5) 0.024(5) -0.030(5)
C42 0.068(6) 0.055(5) 0.054(5) 0.018(4) 0.002(4) -0.003(5)
C43 0.081(6) 0.052(5) 0.046(5) -0.005(4) -0.020(4) -0.005(5)
C44 0.052(5) 0.062(5) 0.062(5) -0.011(4) -0.009(4) -0.018(4)
C45 0.072(6) 0.074(7) 0.089(7) 0.006(5) -0.001(5) -0.036(5)
C46 0.062(7) 0.129(10) 0.103(8) 0.003(7) -0.002(6) -0.050(7)
C47 0.170(14) 0.164(14) 0.150(13) -0.004(11) 0.017(11) -0.130(13)
C48 0.107(9) 0.138(11) 0.059(6) 0.046(7) 0.016(6) 0.084(8)
C49 0.037(4) 0.031(4) 0.060(5) -0.001(3) -0.003(3) -0.014(3)
C50 0.047(4) 0.044(4) 0.065(5) -0.004(4) -0.017(4) -0.015(4)
C51 0.043(5) 0.055(5) 0.090(6) -0.005(5) -0.007(4) -0.025(4)
C52 0.053(5) 0.068(6) 0.101(7) 0.013(5) -0.007(5) -0.037(5)
C53 0.048(5) 0.072(6) 0.065(5) 0.010(4) -0.009(4) -0.029(4)

loop_
_atom_type_symbol
_atom_type_description
_atom_type_scat_dispersion_real
_atom_type_scat_dispersion_imag
_atom_type_scat_source
C C 0.0033 0.0016 'International Tables Vol C Tables 4.2.6.8 and 6.1.1.4'
H H 0.0000 0.0000 'International Tables Vol C Tables 4.2.6.8 and 6.1.1.4'
N N 0.0061 0.0033 'International Tables Vol C Tables 4.2.6.8 and 6.1.1.4'
O O 0.0106 0.0060 'International Tables Vol C Tables 4.2.6.8 and 6.1.1.4'
Co Co 0.3494 0.9721 'International Tables Vol C Tables 4.2.6.8 and 6.1.1.4'

loop_
_geom_angle_atom_site_label_1
_geom_angle_atom_site_label_2
_geom_angle_atom_site_label_3
_geom_angle
C18 Co1 N1 89.1(3)
C18 Co1 N3 89.5(3)
N1 Co1 N3 174.6(2)
C18 Co1 N2 168.2(2)
N1 Co1 N2 90.1(2)
N3 Co1 N2 90.2(2)
C18 Co1 N5 94.4(2)
N1 Co1 N5 95.0(2)
N3 Co1 N5 90.3(2)
N2 Co1 N5 97.4(2)
C46 O2 C47 117.6(9)
C4 N1 C1 103.8(6)
C4 N1 Co1 127.8(5)
C1 N1 Co1 127.2(5)
C9 N2 C6 104.4(5)
C9 N2 Co1 127.8(4)
C6 N2 Co1 127.5(4)
C14 N3 C11 103.9(5)
C14 N3 Co1 128.6(5)
C11 N3 Co1 126.4(5)
C17 N4 C45 118.7(8)
C17 N4 C19 109.0(6)
C45 N4 C19 131.6(8)
C49 N5 C53 116.6(6)
C49 N5 Co1 122.5(4)
C53 N5 Co1 120.4(5)
C20 C1 N1 125.7(7)
C20 C1 C2 124.7(7)
N1 C1 C2 109.3(7)
C3 C2 C1 108.4(7)
C2 C3 C4 105.3(7)
N1 C4 C5 124.7(6)
N1 C4 C3 113.1(7)
C5 C4 C3 122.3(7)
C6 C5 C4 122.8(7)
C6 C5 C21 117.8(7)
C4 C5 C21 119.4(7)
C5 C6 N2 125.5(6)
C5 C6 C7 124.0(6)
N2 C6 C7 110.5(6)
C8 C7 C6 106.7(6)
C7 C8 C9 107.2(6)
C10 C9 N2 125.5(6)
C10 C9 C8 123.5(6)
N2 C9 C8 110.9(6)
C9 C10 C11 124.2(6)
C9 C10 C27 119.1(6)
C11 C10 C27 116.7(6)
C10 C11 N3 124.0(6)
C10 C11 C12 125.9(6)
N3 C11 C12 110.1(6)
C13 C12 C11 108.2(7)
C12 C13 C14 106.5(7)
N3 C14 C15 124.8(6)
N3 C14 C13 111.1(6)
C15 C14 C13 124.1(7)
C16 C15 C14 120.3(6)
C16 C15 C33 120.4(6)
C14 C15 C33 119.2(6)
C15 C16 C17 124.8(7)
C15 C16 C18 127.2(6)
C17 C16 C18 107.7(6)
N4 C17 C16 111.0(7)
C19 C18 C16 104.3(6)
C19 C18 Co1 128.6(6)
C16 C18 Co1 127.1(5)
C20 C19 C18 127.5(7)
C20 C19 N4 124.2(7)
C18 C19 N4 107.9(7)
C1 C20 C19 118.6(7)
C1 C20 C39 118.0(7)
C19 C20 C39 123.2(7)
C26 C21 C22 118.4(9)
C26 C21 C5 120.3(9)
C22 C21 C5 121.3(8)
C23 C22 C21 122.8(10)
C24 C23 C22 119.1(12)
C23 C24 C25 122.6(11)
C24 C25 C26 119.6(10)
C21 C26 C25 117.4(10)
C32 C27 C28 118.9(7)
C32 C27 C10 121.2(6)
C28 C27 C10 119.8(6)
C27 C28 C29 120.8(8)
C30 C29 C28 119.3(9)
C29 C30 C31 121.3(8)
C30 C31 C32 119.0(8)
C27 C32 C31 120.6(8)
C38 C33 C34 115.7(8)
C38 C33 C15 124.9(7)
C34 C33 C15 119.3(7)
C35 C34 C33 122.8(9)
C36 C35 C34 120.4(9)
C37 C36 C35 118.0(9)
C36 C37 C38 121.5(9)
C33 C38 C37 121.4(8)
C44 C39 C40 119.3(7)
C44 C39 C20 123.1(7)
C40 C39 C20 117.6(6)
C39 C40 C41 118.7(8)
C42 C41 C40 120.6(9)
C43 C42 C41 119.2(8)
C42 C43 C44 123.0(8)
C39 C44 C43 119.2(8)
N4 C45 C46 113.5(8)
O1 C46 O2 124.7(11)
O1 C46 C45 123.8(11)
O2 C46 C45 111.3(8)
C48 C47 O2 117.3(14)
N5 C49 C50 123.0(6)
C51 C50 C49 119.2(7)
C50 C51 C52 119.9(7)
C53 C52 C51 117.8(7)
N5 C53 C52 123.6(7)

loop_
_geom_bond_atom_site_label_1
_geom_bond_atom_site_label_2
_geom_bond_distance
Co1 C18 1.908(7)
Co1 N1 1.972(6)
Co1 N3 1.998(5)
Co1 N2 1.998(5)
Co1 N5 2.190(5)
O1 C46 1.250(12)
O2 C46 1.376(13)
O2 C47 1.438(13)
N1 C4 1.392(9)
N1 C1 1.421(9)
N2 C9 1.388(8)
N2 C6 1.395(8)
N3 C14 1.380(9)
N3 C11 1.421(9)
N4 C17 1.276(9)
N4 C45 1.429(10)
N4 C19 1.471(10)
N5 C49 1.328(8)
N5 C53 1.354(9)
C1 C20 1.394(11)
C1 C2 1.456(11)
C2 C3 1.376(11)
C3 C4 1.438(10)
C4 C5 1.429(10)
C5 C6 1.392(9)
C5 C21 1.509(11)
C6 C7 1.449(10)
C7 C8 1.356(9)
C8 C9 1.438(9)
C9 C10 1.382(9)
C10 C11 1.418(10)
C10 C27 1.507(9)
C11 C12 1.422(9)
C12 C13 1.352(10)
C13 C14 1.447(10)
C14 C15 1.407(9)
C15 C16 1.383(10)
C15 C33 1.498(10)
C16 C17 1.429(10)
C16 C18 1.454(10)
C18 C19 1.416(10)
C19 C20 1.395(10)
C20 C39 1.522(10)
C21 C26 1.390(12)
C21 C22 1.409(13)
C22 C23 1.383(12)
C23 C24 1.325(14)
C24 C25 1.372(15)
C25 C26 1.475(14)
C27 C32 1.393(10)
C27 C28 1.396(10)
C28 C29 1.416(11)
C29 C30 1.366(13)
C30 C31 1.398(12)
C31 C32 1.413(10)
C33 C38 1.366(10)
C33 C34 1.390(10)
C34 C35 1.366(13)
C35 C36 1.363(14)
C36 C37 1.359(13)
C37 C38 1.387(12)
C39 C44 1.385(10)
C39 C40 1.397(10)
C40 C41 1.447(11)
C41 C42 1.357(13)
C42 C43 1.347(12)
C43 C44 1.400(11)
C45 C46 1.544(14)
C47 C48 1.393(16)
C49 C50 1.405(9)
C50 C51 1.334(10)
C51 C52 1.390(11)
C52 C53 1.380(10)
